data_1512809
loop_
_publ_author_name
'Xun Feng'
'Li-Li Zhou'
'Li-Ya Wang'
'Jian-Guo Zhou'
'Zhi-Qiang Shi'
'Jing-Jing Shang'

_publ_section_title
;
 Two unique lanthanideorganic frameworks based on
 1H-2-methyl-4,5-imidazole-dicarboxylate and oxalate: Crystal structure,
 luminescence and magnetic properties
;
_journal_name_full
;
Inorganica Chimica Acta
;
_journal_page_first 696
_journal_page_last 702
_journal_paper_doi 10.1016/j.ica.2012.09.024
_journal_volume 394
_journal_year 2013
_chemical_formula_moiety 'C14 H22 N4 O19 Sm2'
_chemical_formula_sum 'C28 H44 N8 O38 Sm4'
_chemical_formula_weight 1702.11
_space_group_IT_number 14
_symmetry_cell_setting monoclinic
_symmetry_space_group_name_Hall '-P 2yn'
_symmetry_space_group_name_H-M 'P 1 21/n 1'
_atom_sites_solution_hydrogens geom
_atom_sites_solution_primary direct
_atom_sites_solution_secondary difmap
_cell_angle_alpha 90.00
_cell_angle_beta 97.3210(10)
_cell_angle_gamma 90.00
_cell_formula_units_Z 2
_cell_length_a 10.2750(5)
_cell_length_b 11.2876(6)
_cell_length_c 22.2272(11)
_cell_measurement_temperature 293(2)
_cell_measurement_theta_max 28.25
_cell_measurement_theta_min 2.43
_cell_volume 2556.9(2)
_computing_structure_refinement 'SHELXL-97 (Sheldrick, 1997)'
_computing_structure_solution 'SHELXS-97 (Sheldrick, 1990)'
_diffrn_ambient_temperature 293(2)
_diffrn_measured_fraction_theta_full 0.992
_diffrn_measured_fraction_theta_max 0.992
_diffrn_radiation_monochromator graphite
_diffrn_radiation_source 'fine-focus sealed tube'
_diffrn_radiation_wavelength 0.70173
_diffrn_reflns_av_R_equivalents 0.0282
_diffrn_reflns_av_sigmaI/netI 0.0204
_diffrn_reflns_limit_h_max 13
_diffrn_reflns_limit_h_min -13
_diffrn_reflns_limit_k_max 12
_diffrn_reflns_limit_k_min -14
_diffrn_reflns_limit_l_max 28
_diffrn_reflns_limit_l_min -29
_diffrn_reflns_number 32485
_diffrn_reflns_theta_full 27.50
_diffrn_reflns_theta_max 27.50
_diffrn_reflns_theta_min 2.28
_exptl_absorpt_coefficient_mu 4.642
_exptl_absorpt_correction_T_max 0.4741
_exptl_absorpt_correction_T_min 0.3586
_exptl_absorpt_correction_type multi-scan
_exptl_absorpt_process_details sadabs
_exptl_crystal_colour colorless
_exptl_crystal_density_diffrn 2.211
_exptl_crystal_density_method 'not measured'
_exptl_crystal_description block
_exptl_crystal_F_000 1640
_exptl_crystal_size_max 0.23
_exptl_crystal_size_mid 0.12
_exptl_crystal_size_min 0.09
_refine_diff_density_max 2.675
_refine_diff_density_min -1.307
_refine_diff_density_rms 0.196
_refine_ls_extinction_method none
_refine_ls_goodness_of_fit_ref 1.065
_refine_ls_hydrogen_treatment mixed
_refine_ls_matrix_type full
_refine_ls_number_parameters 372
_refine_ls_number_reflns 6053
_refine_ls_number_restraints 33
_refine_ls_restrained_S_all 1.082
_refine_ls_R_factor_all 0.0399
_refine_ls_R_factor_gt 0.0369
_refine_ls_shift/su_max 0.001
_refine_ls_shift/su_mean 0.000
_refine_ls_structure_factor_coef Fsqd
_refine_ls_weighting_details 'calc w=1/[\s^2^(Fo^2^)+(0.0564P)^2^+14.6435P] where P=(Fo^2^+2Fc^2^)/3'
_refine_ls_weighting_scheme calc
_refine_ls_wR_factor_gt 0.0948
_refine_ls_wR_factor_ref 0.0981
_reflns_number_gt 5620
_reflns_number_total 6053
_reflns_threshold_expression >2sigma(I)
_cod_data_source_file ICA-2013-394-696-702-2.cif
_cod_data_source_block sm
_cod_original_sg_symbol_H-M P21/n
_cod_database_code 1512809

loop_
_symmetry_equiv_pos_as_xyz
'x, y, z'
'x+1/2, -y+1/2, z+1/2'
'-x, -y, -z'
'-x-1/2, y-1/2, -z-1/2'

loop_
_atom_site_label
_atom_site_type_symbol
_atom_site_fract_x
_atom_site_fract_y
_atom_site_fract_z
_atom_site_U_iso_or_equiv
_atom_site_adp_type
_atom_site_occupancy
_atom_site_symmetry_multiplicity
_atom_site_calc_flag
_atom_site_refinement_flags
Sm1 Sm 0.60973(2) 0.186864(19) 0.225967(10) 0.01296(8) Uani 1 1 d .
Sm2 Sm 0.23931(2) 0.41319(2) 0.435829(10) 0.01932(8) Uani 1 1 d .
O1 O 0.0705(4) 0.5603(4) 0.25099(17) 0.0279(8) Uani 1 1 d .
O2 O 0.1844(4) 0.5139(4) 0.33958(17) 0.0290(8) Uani 1 1 d .
O3 O 0.3752(5) 0.3355(5) 0.36941(19) 0.0446(12) Uani 1 1 d .
O4 O 0.5234(3) 0.2565(4) 0.31821(16) 0.0258(8) Uani 1 1 d .
O5 O 0.5978(3) 0.1775(3) 0.11606(15) 0.0192(7) Uani 1 1 d .
O6 O 0.6797(4) 0.1252(4) 0.03294(17) 0.0310(9) Uani 1 1 d .
O7 O 0.9393(4) 0.1372(4) -0.00051(17) 0.0325(9) Uani 1 1 d .
O8 O 1.1245(4) 0.0859(4) 0.05441(19) 0.0307(9) Uani 1 1 d .
O9 O 0.7298(4) 0.0554(3) 0.30107(16) 0.0230(7) Uani 1 1 d .
O10 O 0.8432(4) -0.1132(3) 0.31580(17) 0.0272(8) Uani 1 1 d .
O11 O 0.6326(4) -0.0206(3) 0.18913(16) 0.0236(7) Uani 1 1 d .
O12 O 0.7316(4) -0.1951(3) 0.20870(16) 0.0228(7) Uani 1 1 d .
O1W O 0.0136(5) 0.3583(5) 0.4030(2) 0.0473(13) Uani 1 1 d D
H1W1 H -0.038(7) 0.398(6) 0.378(4) 0.071 Uiso 1 1 d D
H1W2 H -0.017(8) 0.290(3) 0.406(4) 0.071 Uiso 1 1 d D
O2W O 0.2227(7) 0.1939(5) 0.4414(3) 0.0575(15) Uani 1 1 d D
H2W1 H 0.181(9) 0.186(9) 0.471(3) 0.086 Uiso 1 1 d D
H2W2 H 0.284(7) 0.144(7) 0.443(4) 0.086 Uiso 1 1 d D
O3W O 0.1078(4) 0.5804(4) 0.4659(2) 0.0337(9) Uani 1 1 d D
H3W1 H 0.088(7) 0.590(7) 0.5010(11) 0.051 Uiso 1 1 d D
H3W2 H 0.050(5) 0.611(7) 0.441(2) 0.051 Uiso 1 1 d D
O4W O -0.1355(6) 0.1516(5) 0.4143(3) 0.0598(14) Uani 1 1 d U
H4W1 H -0.0557 0.1350 0.4147 0.090 Uiso 1 1 d R
H4W2 H -0.1747 0.1307 0.3805 0.090 Uiso 1 1 d R
O5W O -0.3161(8) 0.3154(8) 0.4346(3) 0.102(3) Uani 1 1 d U
H5W1 H -0.3634 0.3340 0.4613 0.152 Uiso 1 1 d R
H5W2 H -0.3641 0.3144 0.4010 0.152 Uiso 1 1 d R
O6W O -0.1560(13) -0.0795(8) 0.4522(5) 0.135(4) Uani 1 1 d U
H6W1 H -0.2318 -0.0565 0.4569 0.203 Uiso 1 1 d R
H6W2 H -0.1622 -0.1209 0.4206 0.203 Uiso 1 1 d R
O7W O 0.4456(9) 0.0665(7) 0.4006(4) 0.092(2) Uani 1 1 d U
H7W1 H 0.4674 0.1121 0.3738 0.138 Uiso 1 1 d R
H7W2 H 0.5018 0.0122 0.4058 0.138 Uiso 1 1 d R
N1 N 0.2193(5) 0.4294(4) 0.1859(2) 0.0255(9) Uani 1 1 d .
H1 H 0.1564 0.4689 0.1640 0.031 Uiso 1 1 calc R
N2 N 0.3905(4) 0.3133(4) 0.20905(19) 0.0225(9) Uani 1 1 d .
N3 N 0.8370(4) 0.1603(4) 0.18569(18) 0.0207(8) Uani 1 1 d .
N4 N 1.0334(4) 0.1300(4) 0.1599(2) 0.0251(9) Uani 1 1 d .
H4 H 1.1188 0.1196 0.1630 0.030 Uiso 1 1 calc R
C1 C 0.1577(5) 0.5047(4) 0.2828(2) 0.0195(9) Uani 1 1 d .
C2 C 0.2403(5) 0.4266(4) 0.2480(2) 0.0205(9) Uani 1 1 d .
C3 C 0.3474(5) 0.3527(5) 0.2619(2) 0.0203(9) Uani 1 1 d .
C4 C 0.4191(5) 0.3124(5) 0.3200(2) 0.0241(10) Uani 1 1 d .
C5 C 0.3110(5) 0.3615(5) 0.1636(2) 0.0259(11) Uani 1 1 d .
C6 C 0.3168(7) 0.3468(7) 0.0970(3) 0.0429(16) Uani 1 1 d .
H6A H 0.3977 0.3791 0.0869 0.064 Uiso 1 1 calc R
H6B H 0.2444 0.3878 0.0746 0.064 Uiso 1 1 calc R
H6C H 0.3120 0.2642 0.0868 0.064 Uiso 1 1 calc R
C7 C 0.6942(5) 0.1509(4) 0.0878(2) 0.0179(9) Uani 1 1 d .
C8 C 0.8267(5) 0.1478(4) 0.1238(2) 0.0193(9) Uani 1 1 d .
C9 C 0.9492(5) 0.1295(5) 0.1068(2) 0.0218(10) Uani 1 1 d .
C10 C 1.0056(5) 0.1157(5) 0.0486(2) 0.0220(9) Uani 1 1 d .
C11 C 0.9640(5) 0.1489(5) 0.2068(2) 0.0236(10) Uani 1 1 d .
C12 C 1.0254(6) 0.1547(6) 0.2708(3) 0.0343(13) Uani 1 1 d .
H12A H 0.9934 0.2231 0.2899 0.051 Uiso 1 1 calc R
H12B H 1.1190 0.1603 0.2720 0.051 Uiso 1 1 calc R
H12C H 1.0037 0.0845 0.2918 0.051 Uiso 1 1 calc R
C13 C 0.7644(5) -0.0458(4) 0.2856(2) 0.0183(9) Uani 1 1 d .
C14 C 0.7045(4) -0.0913(4) 0.2220(2) 0.0171(9) Uani 1 1 d .

loop_
_atom_site_aniso_label
_atom_site_aniso_U_11
_atom_site_aniso_U_22
_atom_site_aniso_U_33
_atom_site_aniso_U_23
_atom_site_aniso_U_13
_atom_site_aniso_U_12
Sm1 0.01316(12) 0.01056(12) 0.01599(12) -0.00078(7) 0.00503(8) 0.00057(7)
Sm2 0.01558(13) 0.02714(15) 0.01635(13) 0.00137(9) 0.00636(9) 0.00182(9)
O1 0.0271(19) 0.030(2) 0.0287(19) -0.0002(15) 0.0098(15) 0.0144(16)
O2 0.033(2) 0.033(2) 0.0224(17) 0.0004(15) 0.0086(15) 0.0117(17)
O3 0.048(3) 0.064(3) 0.024(2) 0.006(2) 0.0147(18) 0.037(2)
O4 0.0208(17) 0.035(2) 0.0219(17) -0.0035(15) 0.0025(13) 0.0119(15)
O5 0.0148(15) 0.0244(17) 0.0191(16) -0.0029(13) 0.0050(12) 0.0032(13)
O6 0.0199(18) 0.053(3) 0.0211(17) -0.0091(17) 0.0070(14) 0.0000(17)
O7 0.0236(19) 0.053(3) 0.0220(18) 0.0008(17) 0.0066(14) -0.0024(18)
O8 0.0204(18) 0.039(2) 0.035(2) -0.0027(17) 0.0118(16) 0.0057(16)
O9 0.0309(19) 0.0136(16) 0.0238(17) -0.0036(13) 0.0007(14) 0.0050(14)
O10 0.033(2) 0.0185(17) 0.0280(18) -0.0037(14) -0.0059(15) 0.0064(15)
O11 0.0270(18) 0.0164(16) 0.0261(17) -0.0016(14) -0.0017(14) 0.0038(14)
O12 0.0288(19) 0.0160(17) 0.0234(17) -0.0017(13) 0.0019(14) 0.0022(14)
O1W 0.032(2) 0.051(3) 0.054(3) 0.022(2) -0.015(2) -0.015(2)
O2W 0.063(4) 0.038(3) 0.076(4) 0.000(3) 0.022(3) 0.000(2)
O3W 0.028(2) 0.038(2) 0.037(2) 0.0034(18) 0.0135(17) 0.0105(17)
O4W 0.067(3) 0.057(3) 0.052(3) 0.001(3) -0.002(3) -0.009(3)
O5W 0.079(5) 0.157(7) 0.066(4) -0.042(4) -0.003(3) 0.034(5)
O6W 0.215(9) 0.083(5) 0.119(6) 0.002(5) 0.064(6) -0.011(6)
O7W 0.111(6) 0.081(5) 0.080(5) 0.000(4) -0.001(4) -0.036(4)
N1 0.025(2) 0.030(2) 0.022(2) -0.0004(17) 0.0047(17) 0.0111(18)
N2 0.024(2) 0.025(2) 0.020(2) -0.0007(16) 0.0083(16) 0.0063(16)
N3 0.0167(19) 0.027(2) 0.0188(19) -0.0035(16) 0.0037(15) 0.0004(16)
N4 0.0153(19) 0.034(2) 0.026(2) -0.0047(18) 0.0041(16) 0.0001(17)
C1 0.017(2) 0.019(2) 0.024(2) 0.0013(18) 0.0092(17) 0.0032(17)
C2 0.021(2) 0.023(2) 0.018(2) 0.0001(18) 0.0057(17) 0.0067(19)
C3 0.018(2) 0.023(2) 0.022(2) -0.0013(18) 0.0097(17) 0.0047(19)
C4 0.022(2) 0.029(3) 0.023(2) -0.0008(19) 0.0078(19) 0.0049(19)
C5 0.031(3) 0.026(3) 0.022(2) -0.003(2) 0.007(2) 0.009(2)
C6 0.056(4) 0.053(4) 0.021(3) 0.000(3) 0.007(3) 0.027(3)
C7 0.018(2) 0.018(2) 0.018(2) -0.0015(17) 0.0049(16) -0.0019(17)
C8 0.018(2) 0.023(2) 0.018(2) -0.0026(18) 0.0043(17) -0.0013(18)
C9 0.016(2) 0.028(3) 0.022(2) -0.0039(19) 0.0048(17) 0.0017(19)
C10 0.016(2) 0.027(2) 0.025(2) -0.0058(19) 0.0089(18) -0.0030(19)
C11 0.020(2) 0.029(3) 0.022(2) -0.002(2) 0.0041(18) 0.002(2)
C12 0.027(3) 0.051(4) 0.024(3) -0.004(2) 0.000(2) 0.003(3)
C13 0.018(2) 0.015(2) 0.022(2) 0.0007(17) 0.0036(17) -0.0010(17)
C14 0.013(2) 0.014(2) 0.024(2) 0.0016(16) 0.0036(17) -0.0009(16)

loop_
_atom_type_symbol
_atom_type_description
_atom_type_scat_dispersion_real
_atom_type_scat_dispersion_imag
_atom_type_scat_source
C C 0.0033 0.0016 'International Tables Vol C Tables 4.2.6.8 and 6.1.1.4'
H H 0.0000 0.0000 'International Tables Vol C Tables 4.2.6.8 and 6.1.1.4'
N N 0.0061 0.0033 'International Tables Vol C Tables 4.2.6.8 and 6.1.1.4'
O O 0.0106 0.0060 'International Tables Vol C Tables 4.2.6.8 and 6.1.1.4'
Sm Sm -0.1638 3.4418 'International Tables Vol C Tables 4.2.6.8 and 6.1.1.4'

loop_
_geom_angle_atom_site_label_1
_geom_angle_atom_site_label_2
_geom_angle_atom_site_label_3
_geom_angle
_geom_angle_site_symmetry_1
_geom_angle_site_symmetry_3
O5 Sm1 O12 124.51(12) . 4_766
O5 Sm1 O1 104.03(12) . 4_656
O12 Sm1 O1 131.45(13) 4_766 4_656
O5 Sm1 O9 127.98(11) . .
O12 Sm1 O9 71.58(12) 4_766 .
O1 Sm1 O9 80.32(13) 4_656 .
O5 Sm1 O4 150.69(11) . .
O12 Sm1 O4 67.33(13) 4_766 .
O1 Sm1 O4 69.46(13) 4_656 .
O9 Sm1 O4 80.17(12) . .
O5 Sm1 O11 68.00(12) . .
O12 Sm1 O11 128.54(12) 4_766 .
O1 Sm1 O11 68.08(13) 4_656 .
O9 Sm1 O11 66.13(11) . .
O4 Sm1 O11 129.01(13) . .
O5 Sm1 O10 69.83(12) . 4_766
O12 Sm1 O10 65.37(12) 4_766 4_766
O1 Sm1 O10 142.16(14) 4_656 4_766
O9 Sm1 O10 133.90(12) . 4_766
O4 Sm1 O10 97.35(13) . 4_766
O11 Sm1 O10 133.62(13) . 4_766
O5 Sm1 N3 65.50(12) . .
O12 Sm1 N3 73.06(13) 4_766 .
O1 Sm1 N3 137.38(14) 4_656 .
O9 Sm1 N3 76.71(13) . .
O4 Sm1 N3 138.70(12) . .
O11 Sm1 N3 69.89(13) . .
O10 Sm1 N3 75.81(14) 4_766 .
O5 Sm1 N2 87.01(12) . .
O12 Sm1 N2 106.38(13) 4_766 .
O1 Sm1 N2 72.06(14) 4_656 .
O9 Sm1 N2 140.20(13) . .
O4 Sm1 N2 63.71(12) . .
O11 Sm1 N2 124.80(13) . .
O10 Sm1 N2 70.37(13) 4_766 .
N3 Sm1 N2 142.21(13) . .
O3 Sm2 O6 139.27(15) . 2_455
O3 Sm2 O8 88.48(18) . 4_766
O6 Sm2 O8 106.48(15) 2_455 4_766
O3 Sm2 O7 75.42(14) . 2_455
O6 Sm2 O7 73.77(13) 2_455 2_455
O8 Sm2 O7 72.19(15) 4_766 2_455
O3 Sm2 O1W 109.9(2) . .
O6 Sm2 O1W 83.01(16) 2_455 .
O8 Sm2 O1W 139.65(16) 4_766 .
O7 Sm2 O1W 145.98(16) 2_455 .
O3 Sm2 O2 73.03(14) . .
O6 Sm2 O2 146.67(13) 2_455 .
O8 Sm2 O2 76.44(14) 4_766 .
O7 Sm2 O2 135.54(13) 2_455 .
O1W Sm2 O2 75.41(15) . .
O3 Sm2 O3W 148.75(16) . .
O6 Sm2 O3W 71.12(15) 2_455 .
O8 Sm2 O3W 71.69(15) 4_766 .
O7 Sm2 O3W 118.52(15) 2_455 .
O1W Sm2 O3W 74.96(19) . .
O2 Sm2 O3W 78.85(14) . .
O3 Sm2 O2W 73.0(2) . .
O6 Sm2 O2W 75.15(19) 2_455 .
O8 Sm2 O2W 148.19(19) 4_766 .
O7 Sm2 O2W 78.1(2) 2_455 .
O1W Sm2 O2W 72.0(2) . .
O2 Sm2 O2W 120.09(19) . .
O3W Sm2 O2W 134.91(18) . .
C1 O1 Sm1 133.5(3) . 4_666
C1 O2 Sm2 147.2(4) . .
C4 O3 Sm2 159.4(4) . .
C4 O4 Sm1 126.1(3) . .
C7 O5 Sm1 124.2(3) . .
C7 O6 Sm2 158.1(3) . 2_554
C10 O7 Sm2 143.7(4) . 2_554
C10 O8 Sm2 140.9(4) . 4_756
C13 O9 Sm1 120.0(3) . .
C13 O10 Sm1 119.6(3) . 4_756
C14 O11 Sm1 118.5(3) . .
C14 O12 Sm1 121.6(3) . 4_756
C5 N1 C2 109.2(4) . .
C5 N2 C3 106.4(4) . .
C5 N2 Sm1 139.0(3) . .
C3 N2 Sm1 114.3(3) . .
C11 N3 C8 106.8(4) . .
C11 N3 Sm1 139.8(3) . .
C8 N3 Sm1 113.3(3) . .
C11 N4 C9 109.1(4) . .
O1 C1 O2 125.3(4) . .
O1 C1 C2 114.7(4) . .
O2 C1 C2 119.8(4) . .
N1 C2 C3 104.9(4) . .
N1 C2 C1 118.6(4) . .
C3 C2 C1 136.3(4) . .
N2 C3 C2 109.7(4) . .
N2 C3 C4 117.8(4) . .
C2 C3 C4 132.5(4) . .
O4 C4 O3 122.3(5) . .
O4 C4 C3 117.6(4) . .
O3 C4 C3 120.1(5) . .
N2 C5 N1 109.9(4) . .
N2 C5 C6 127.3(5) . .
N1 C5 C6 122.8(5) . .
O6 C7 O5 122.3(4) . .
O6 C7 C8 120.6(4) . .
O5 C7 C8 117.0(4) . .
N3 C8 C9 109.5(4) . .
N3 C8 C7 119.0(4) . .
C9 C8 C7 131.4(4) . .
N4 C9 C8 105.1(4) . .
N4 C9 C10 118.4(4) . .
C8 C9 C10 136.4(5) . .
O7 C10 O8 124.2(5) . .
O7 C10 C9 121.0(4) . .
O8 C10 C9 114.8(5) . .
N3 C11 N4 109.4(4) . .
N3 C11 C12 127.6(5) . .
N4 C11 C12 123.0(5) . .
O10 C13 O9 126.6(5) . .
O10 C13 C14 116.3(4) . .
O9 C13 C14 117.1(4) . .
O12 C14 O11 126.3(5) . .
O12 C14 C13 116.8(4) . .
O11 C14 C13 117.0(4) . .

loop_
_geom_bond_atom_site_label_1
_geom_bond_atom_site_label_2
_geom_bond_distance
_geom_bond_site_symmetry_2
Sm1 O5 2.433(3) .
Sm1 O12 2.437(4) 4_766
Sm1 O1 2.444(4) 4_656
Sm1 O9 2.447(3) .
Sm1 O4 2.464(3) .
Sm1 O11 2.502(3) .
Sm1 O10 2.510(4) 4_766
Sm1 N3 2.623(4) .
Sm1 N2 2.652(4) .
Sm2 O3 2.329(4) .
Sm2 O6 2.358(4) 2_455
Sm2 O8 2.394(4) 4_766
Sm2 O7 2.410(4) 2_455
Sm2 O1W 2.422(4) .
Sm2 O2 2.425(4) .
Sm2 O3W 2.463(4) .
Sm2 O2W 2.485(6) .
O1 C1 1.239(6) .
O1 Sm1 2.444(4) 4_666
O2 C1 1.261(6) .
O3 C4 1.266(6) .
O4 C4 1.249(6) .
O5 C7 1.275(6) .
O6 C7 1.243(6) .
O6 Sm2 2.358(4) 2_554
O7 C10 1.235(6) .
O7 Sm2 2.410(4) 2_554
O8 C10 1.258(6) .
O8 Sm2 2.394(4) 4_756
O9 C13 1.257(6) .
O10 C13 1.243(6) .
O10 Sm1 2.510(4) 4_756
O11 C14 1.257(6) .
O12 C14 1.248(6) .
O12 Sm1 2.437(4) 4_756
N1 C5 1.356(7) .
N1 C2 1.370(6) .
N2 C5 1.333(7) .
N2 C3 1.381(6) .
N3 C11 1.335(6) .
N3 C8 1.373(6) .
N4 C11 1.351(6) .
N4 C9 1.372(6) .
C1 C2 1.504(6) .
C2 C3 1.384(7) .
C3 C4 1.475(7) .
C5 C6 1.498(7) .
C7 C8 1.489(6) .
C8 C9 1.376(7) .
C9 C10 1.490(7) .
C11 C12 1.482(7) .
C13 C14 1.557(7) .
